data_7211418
loop_
_publ_author_name
'Ma, Qi'
'Feng, Xuenan'
'Cao, Wei'
'Wang, Hailong'
'Jiang, Jianzhuang'

_publ_section_title
;
 Mixed (phthalocyanine)(Schiff-base) terbium(iii)--alkali
 metal(i)/zinc(ii) complexes: synthesis, structures, and spectroscopic
 properties
;
_journal_issue 47
_journal_name_full CrystEngComm
_journal_page_first 10383
_journal_paper_doi 10.1039/c3ce41619d
_journal_volume 15
_journal_year 2013
_chemical_formula_sum 'C55 H38 N10 O5 Rb Tb'
_chemical_formula_weight 1163.34
_chemical_name_systematic
;
 ?
;
_space_group_IT_number 57
_symmetry_cell_setting orthorhombic
_symmetry_space_group_name_Hall '-P 2c 2b'
_symmetry_space_group_name_H-M 'P b c m'
_atom_sites_solution_hydrogens geom
_atom_sites_solution_primary direct
_atom_sites_solution_secondary difmap
_audit_creation_method SHELXL-97
_cell_angle_alpha 90.00
_cell_angle_beta 90.00
_cell_angle_gamma 90.00
_cell_formula_units_Z 4
_cell_length_a 8.4628(5)
_cell_length_b 28.0868(9)
_cell_length_c 19.0589(7)
_cell_measurement_reflns_used 2326
_cell_measurement_temperature 150(1)
_cell_measurement_theta_max 28.0170
_cell_measurement_theta_min 2.8951
_cell_volume 4530.2(3)
_computing_cell_refinement 'Bruker FRAMBO'
_computing_data_collection 'Bruker FRAMBO'
_computing_data_reduction 'Bruker SHELXTL'
_computing_molecular_graphics 'Bruker SHELXTL'
_computing_publication_material 'Bruker SHELXTL'
_computing_structure_refinement 'SHELXL-97 (Sheldrick, 1997)'
_computing_structure_solution 'Bruker SHELXTL'
_diffrn_ambient_temperature 150(1)
_diffrn_detector_area_resol_mean 16.2141
_diffrn_measured_fraction_theta_full 0.997
_diffrn_measured_fraction_theta_max 0.997
_diffrn_measurement_device_type 'Xcalibur, Eos, Gemini'
_diffrn_measurement_method '\w scans'
_diffrn_radiation_monochromator graphite
_diffrn_radiation_source 'fine-focus sealed tube'
_diffrn_radiation_type MoK\a
_diffrn_radiation_wavelength 0.71069
_diffrn_reflns_av_R_equivalents 0.0911
_diffrn_reflns_av_sigmaI/netI 0.1397
_diffrn_reflns_limit_h_max 9
_diffrn_reflns_limit_h_min -10
_diffrn_reflns_limit_k_max 33
_diffrn_reflns_limit_k_min -20
_diffrn_reflns_limit_l_max 20
_diffrn_reflns_limit_l_min -22
_diffrn_reflns_number 10689
_diffrn_reflns_theta_full 25.00
_diffrn_reflns_theta_max 25.00
_diffrn_reflns_theta_min 2.90
_diffrn_standards_interval_count 0
_diffrn_standards_interval_time 0
_diffrn_standards_number 0
_exptl_absorpt_coefficient_mu 2.694
_exptl_absorpt_correction_T_max 0.8133
_exptl_absorpt_correction_T_min 0.6724
_exptl_absorpt_correction_type multi-scan
_exptl_absorpt_process_details
;
CrysAlisPro, Oxford Diffraction Ltd.,
Version 1.171.34.40 (release 27-08-2010 CrysAlis171 .NET)
(compiled Aug 27 2010,11:50:40)
Empirical absorption correction using spherical harmonics,
 implemented in SCALE3 ABSPACK scaling algorithm.  
;
_exptl_crystal_colour purple
_exptl_crystal_density_diffrn 1.706
_exptl_crystal_density_method 'not measured'
_exptl_crystal_description block
_exptl_crystal_F_000 2320
_exptl_crystal_size_max 0.16
_exptl_crystal_size_mid 0.10
_exptl_crystal_size_min 0.08
_refine_diff_density_max 1.779
_refine_diff_density_min -1.298
_refine_diff_density_rms 0.148
_refine_ls_extinction_method none
_refine_ls_goodness_of_fit_ref 0.944
_refine_ls_hydrogen_treatment constr
_refine_ls_matrix_type full
_refine_ls_number_parameters 337
_refine_ls_number_reflns 4110
_refine_ls_number_restraints 14
_refine_ls_restrained_S_all 0.962
_refine_ls_R_factor_all 0.1025
_refine_ls_R_factor_gt 0.0543
_refine_ls_shift/su_max 0.000
_refine_ls_shift/su_mean 0.000
_refine_ls_structure_factor_coef Fsqd
_refine_ls_weighting_details 'calc w=1/[\s^2^(Fo^2^)+(0.0032P)^2^+0.0000P] where P=(Fo^2^+2Fc^2^)/3'
_refine_ls_weighting_scheme calc
_refine_ls_wR_factor_gt 0.0788
_refine_ls_wR_factor_ref 0.0906
_reflns_number_gt 2661
_reflns_number_total 4110
_reflns_threshold_expression >2sigma(I)
_cod_data_source_file c3ce41619d.txt
_cod_data_source_block TbRb
_cod_depositor_comments
;
The following automatic conversions were performed:

'_symmetry_cell_setting' value 'Orthorhombic' changed to
'orthorhombic' according to
/home/saulius/struct/CIF-dictionaries/cif_core.dic dictionary named
'cif_core.dic' version 2.4.2 from 2011-04-26.

Automatic conversion script
Id: cif_fix_values 1891 2012-01-12 08:04:46Z andrius 
;
_cod_original_sg_symbol_H-M Pbcm
_cod_database_code 7211418

loop_
_symmetry_equiv_pos_as_xyz
'x, y, z'
'-x, -y, z+1/2'
'x, -y+1/2, -z'
'-x, y+1/2, -z+1/2'
'-x, -y, -z'
'x, y, -z-1/2'
'-x, y-1/2, z'
'x, -y-1/2, z-1/2'

loop_
_atom_site_label
_atom_site_type_symbol
_atom_site_fract_x
_atom_site_fract_y
_atom_site_fract_z
_atom_site_U_iso_or_equiv
_atom_site_adp_type
_atom_site_occupancy
_atom_site_symmetry_multiplicity
_atom_site_calc_flag
_atom_site_refinement_flags
C1 C -0.5586(8) -0.0337(3) -0.2133(3) 0.036(2) Uani 1 1 d .
H1 H -0.6244 -0.0547 -0.1894 0.043 Uiso 1 1 calc R
C2 C -0.4633(9) -0.0034(3) -0.1761(4) 0.0316(19) Uani 1 1 d .
H2 H -0.4651 -0.0032 -0.1273 0.038 Uiso 1 1 calc R
C3 C -0.3656(9) 0.0266(2) -0.2123(3) 0.0283(19) Uani 1 1 d .
C4 C -0.2461(8) 0.0621(2) -0.1920(3) 0.0225(17) Uani 1 1 d .
C5 C -0.1273(9) 0.1090(2) -0.1060(3) 0.0248(18) Uani 1 1 d .
C6 C -0.1188(9) 0.1252(2) -0.0325(3) 0.0248(18) Uani 1 1 d .
C7 C -0.1959(9) 0.1104(3) 0.0283(3) 0.0304(19) Uani 1 1 d .
H7 H -0.2677 0.0854 0.0278 0.036 Uiso 1 1 calc R
C8 C -0.1605(10) 0.1347(3) 0.0895(3) 0.040(2) Uani 1 1 d .
H8 H -0.2091 0.1255 0.1311 0.048 Uiso 1 1 calc R
C9 C -0.0548(10) 0.1724(3) 0.0904(3) 0.042(2) Uani 1 1 d .
H9 H -0.0342 0.1879 0.1325 0.050 Uiso 1 1 calc R
C10 C 0.0205(10) 0.1873(3) 0.0301(3) 0.035(2) Uani 1 1 d .
H10 H 0.0920 0.2125 0.0308 0.042 Uiso 1 1 calc R
C11 C -0.0145(10) 0.1633(3) -0.0318(3) 0.031(2) Uani 1 1 d .
C12 C 0.0406(9) 0.1701(3) -0.1047(3) 0.0275(19) Uani 1 1 d .
C13 C 0.1683(9) 0.2144(2) -0.1914(3) 0.0264(18) Uani 1 1 d .
C14 C 0.2656(9) 0.2558(2) -0.2133(3) 0.0247(18) Uani 1 1 d .
C15 C 0.3431(9) 0.2915(2) -0.1768(4) 0.0285(19) Uani 1 1 d .
H15 H 0.3430 0.2916 -0.1280 0.034 Uiso 1 1 calc R
C16 C 0.4194(10) 0.3264(2) -0.2132(3) 0.033(2) Uani 1 1 d .
H16 H 0.4719 0.3504 -0.1890 0.040 Uiso 1 1 calc R
C17 C 0.5467(11) 0.2036(3) -0.0597(4) 0.052(3) Uani 1 1 d .
H17A H 0.5995 0.2255 -0.0904 0.078 Uiso 1 1 calc R
H17B H 0.6196 0.1924 -0.0248 0.078 Uiso 1 1 calc R
H17C H 0.4597 0.2193 -0.0372 0.078 Uiso 1 1 calc R
C18 C 0.4091(10) 0.1288(3) -0.0634(3) 0.0325(19) Uani 1 1 d .
C19 C 0.4138(9) 0.1237(3) 0.0076(3) 0.031(2) Uani 1 1 d .
H19 H 0.4671 0.1457 0.0353 0.038 Uiso 1 1 calc R
C20 C 0.3376(10) 0.0851(3) 0.0379(3) 0.035(2) Uani 1 1 d .
H20 H 0.3414 0.0812 0.0863 0.042 Uiso 1 1 calc R
C21 C 0.2564(10) 0.0522(3) -0.0020(3) 0.034(2) Uani 1 1 d .
H21 H 0.2103 0.0258 0.0191 0.041 Uiso 1 1 calc R
C22 C 0.2439(9) 0.0591(2) -0.0754(3) 0.0282(19) Uani 1 1 d .
C23 C 0.3186(8) 0.0986(2) -0.1077(3) 0.0226(17) Uani 1 1 d .
C24 C 0.1594(9) 0.0240(3) -0.1150(3) 0.0292(19) Uani 1 1 d .
H24 H 0.1384 -0.0046 -0.0922 0.035 Uiso 1 1 calc R
C25 C 0.0337(8) -0.0121(2) -0.2134(3) 0.0231(17) Uani 1 1 d .
C26 C -0.0409(9) -0.0488(2) -0.1778(4) 0.033(2) Uani 1 1 d .
H26 H -0.0428 -0.0486 -0.1291 0.039 Uiso 1 1 calc R
C27 C -0.1122(10) -0.0857(2) -0.2136(3) 0.034(2) Uani 1 1 d .
H27 H -0.1601 -0.1104 -0.1891 0.041 Uiso 1 1 calc R
C28 C 0.809(2) 0.2622(5) -0.2500 0.115(6) Uani 1 2 d SDU
H28A H 0.8035 0.2567 -0.2003 0.172 Uiso 0.50 1 d PR
H28B H 0.7298 0.2851 -0.2632 0.172 Uiso 0.50 1 d PR
H28C H 0.9115 0.2743 -0.2620 0.172 Uiso 0.50 1 d PR
N1 N -0.1758(10) 0.0816(3) -0.2500 0.025(2) Uani 1 2 d S
N2 N -0.2238(7) 0.0735(2) -0.1246(3) 0.0271(15) Uani 1 1 d .
N3 N -0.0287(7) 0.13568(19) -0.1464(2) 0.0256(15) Uani 1 1 d .
N4 N 0.1336(7) 0.20550(19) -0.1241(3) 0.0244(15) Uani 1 1 d .
N5 N 0.1214(11) 0.1901(3) -0.2500 0.025(2) Uani 1 2 d S
N6 N 0.1081(7) 0.02751(18) -0.1799(2) 0.0200(13) Uani 1 1 d .
O1 O 0.4892(6) 0.16408(17) -0.0994(2) 0.0334(14) Uani 1 1 d .
O2 O 0.3113(5) 0.10750(15) -0.17568(19) 0.0240(11) Uani 1 1 d .
O3 O 0.7824(13) 0.2216(4) -0.2825(4) 0.058(4) Uani 0.50 1 d PDU
H3A H 0.7738 0.1964 -0.2500 0.088 Uiso 1 2 d SRD
Rb1 Rb 0.54036(14) 0.15652(4) -0.2500 0.0388(3) Uani 1 2 d S
Tb1 Tb 0.10427(7) 0.102611(17) -0.2500 0.02311(15) Uani 1 2 d S

loop_
_atom_site_aniso_label
_atom_site_aniso_U_11
_atom_site_aniso_U_22
_atom_site_aniso_U_33
_atom_site_aniso_U_23
_atom_site_aniso_U_13
_atom_site_aniso_U_12
C1 0.014(5) 0.025(5) 0.069(5) 0.008(4) 0.005(4) 0.003(4)
C2 0.021(5) 0.030(5) 0.044(4) -0.004(4) -0.001(4) 0.006(4)
C3 0.023(5) 0.018(4) 0.044(4) -0.004(3) -0.002(3) 0.004(4)
C4 0.024(4) 0.013(4) 0.031(4) 0.001(4) 0.002(3) 0.004(4)
C5 0.032(5) 0.018(4) 0.024(4) 0.003(4) 0.004(3) 0.007(4)
C6 0.026(5) 0.023(4) 0.026(4) 0.004(3) 0.004(3) 0.002(4)
C7 0.029(5) 0.026(5) 0.036(4) -0.001(4) 0.006(4) 0.008(4)
C8 0.049(6) 0.049(6) 0.022(4) 0.004(4) 0.007(4) 0.000(5)
C9 0.053(6) 0.051(6) 0.021(4) -0.006(4) 0.007(4) -0.002(5)
C10 0.044(6) 0.026(5) 0.034(4) -0.004(4) -0.001(4) -0.001(4)
C11 0.044(6) 0.031(5) 0.019(4) -0.004(4) 0.006(4) 0.008(5)
C12 0.035(5) 0.018(4) 0.029(4) -0.003(4) 0.003(4) 0.013(4)
C13 0.035(5) 0.016(4) 0.028(4) -0.002(4) 0.001(4) 0.007(4)
C14 0.031(5) 0.015(4) 0.028(4) -0.001(3) 0.006(3) 0.002(4)
C15 0.035(5) 0.020(4) 0.030(4) -0.006(4) -0.001(4) 0.008(4)
C16 0.048(6) 0.014(4) 0.037(4) -0.002(3) -0.003(4) -0.003(4)
C17 0.078(8) 0.026(5) 0.052(5) -0.009(4) -0.022(5) -0.003(5)
C18 0.043(5) 0.025(4) 0.030(4) -0.003(4) -0.001(4) 0.005(5)
C19 0.031(5) 0.037(5) 0.026(4) -0.013(4) -0.004(4) 0.010(4)
C20 0.049(6) 0.039(5) 0.017(4) -0.001(4) -0.004(4) 0.013(5)
C21 0.051(6) 0.033(5) 0.018(4) 0.001(4) 0.005(4) 0.006(5)
C22 0.042(5) 0.019(4) 0.024(4) 0.001(3) -0.002(4) 0.004(4)
C23 0.023(4) 0.022(4) 0.024(4) -0.003(4) 0.001(3) 0.010(4)
C24 0.033(5) 0.025(5) 0.030(4) 0.005(4) 0.010(4) 0.011(4)
C25 0.013(4) 0.015(4) 0.042(4) -0.008(3) 0.009(3) 0.004(4)
C26 0.043(5) 0.020(4) 0.036(4) 0.000(4) 0.006(4) -0.001(4)
C27 0.041(5) 0.022(4) 0.039(4) 0.003(3) 0.007(4) 0.004(5)
C28 0.113(8) 0.110(8) 0.121(7) 0.000 0.000 -0.001(5)
N1 0.032(6) 0.016(5) 0.028(4) 0.000 0.000 0.003(5)
N2 0.029(4) 0.025(4) 0.027(3) 0.002(3) 0.003(3) 0.003(3)
N3 0.039(4) 0.014(3) 0.024(3) 0.002(3) 0.010(3) 0.004(3)
N4 0.035(4) 0.019(3) 0.019(3) -0.008(3) 0.007(3) 0.004(3)
N5 0.049(6) 0.019(5) 0.007(4) 0.000 0.000 0.000(5)
N6 0.021(3) 0.024(3) 0.015(3) -0.003(3) 0.000(3) 0.007(3)
O1 0.041(4) 0.024(3) 0.035(3) -0.007(3) -0.010(3) -0.003(3)
O2 0.030(3) 0.022(3) 0.020(2) -0.001(2) -0.001(2) 0.002(3)
O3 0.056(5) 0.054(5) 0.065(5) -0.001(4) 0.006(4) -0.004(4)
Rb1 0.0409(8) 0.0362(7) 0.0392(6) 0.000 0.000 -0.0048(6)
Tb1 0.0313(3) 0.0161(3) 0.0219(3) 0.000 0.000 0.0002(3)

loop_
_atom_type_symbol
_atom_type_description
_atom_type_scat_dispersion_real
_atom_type_scat_dispersion_imag
_atom_type_scat_source
C C 0.0033 0.0016 'International Tables Vol C Tables 4.2.6.8 and 6.1.1.4'
H H 0.0000 0.0000 'International Tables Vol C Tables 4.2.6.8 and 6.1.1.4'
N N 0.0061 0.0033 'International Tables Vol C Tables 4.2.6.8 and 6.1.1.4'
O O 0.0106 0.0060 'International Tables Vol C Tables 4.2.6.8 and 6.1.1.4'
Rb Rb -0.9393 2.9676 'International Tables Vol C Tables 4.2.6.8 and 6.1.1.4'
Tb Tb -0.1723 4.1537 'International Tables Vol C Tables 4.2.6.8 and 6.1.1.4'

loop_
_geom_angle_atom_site_label_1
_geom_angle_atom_site_label_2
_geom_angle_atom_site_label_3
_geom_angle
_geom_angle_site_symmetry_1
_geom_angle_site_symmetry_3
C2 C1 C1 121.2(4) . 6
C2 C1 H1 119.4 . .
C1 C1 H1 119.4 6 .
C3 C2 C1 118.4(7) . .
C3 C2 H2 120.8 . .
C1 C2 H2 120.8 . .
C2 C3 C3 120.4(4) . 6
C2 C3 C4 134.4(6) . .
C3 C3 C4 105.3(4) 6 .
N2 C4 N1 128.2(6) . .
N2 C4 C3 120.8(6) . .
N1 C4 C3 110.9(6) . .
N2 C4 Rb1 101.6(4) . 1_455
N1 C4 Rb1 69.9(4) . 1_455
C3 C4 Rb1 94.5(4) . 1_455
N2 C5 N3 129.5(6) . .
N2 C5 C6 120.9(6) . .
N3 C5 C6 109.7(6) . .
C11 C6 C7 121.4(6) . .
C11 C6 C5 106.2(6) . .
C7 C6 C5 132.4(7) . .
C8 C7 C6 116.8(7) . .
C8 C7 H7 121.6 . .
C6 C7 H7 121.6 . .
C7 C8 C9 121.8(7) . .
C7 C8 H8 119.1 . .
C9 C8 H8 119.1 . .
C10 C9 C8 121.3(7) . .
C10 C9 H9 119.4 . .
C8 C9 H9 119.4 . .
C9 C10 C11 117.5(7) . .
C9 C10 H10 121.3 . .
C11 C10 H10 121.3 . .
C6 C11 C10 121.2(6) . .
C6 C11 C12 106.9(6) . .
C10 C11 C12 131.9(7) . .
N4 C12 N3 128.1(6) . .
N4 C12 C11 123.2(6) . .
N3 C12 C11 108.6(6) . .
N4 C13 N5 128.7(7) . .
N4 C13 C14 122.5(6) . .
N5 C13 C14 108.8(6) . .
N4 C13 Rb1 113.1(4) . .
N5 C13 Rb1 77.4(5) . .
C14 C13 Rb1 77.7(4) . .
C15 C14 C14 120.1(4) . 6
C15 C14 C13 133.5(6) . .
C14 C14 C13 106.4(3) 6 .
C15 C14 Rb1 110.1(5) . .
C14 C14 Rb1 79.09(9) 6 .
C13 C14 Rb1 79.2(4) . .
C16 C15 C14 119.4(6) . .
C16 C15 H15 120.3 . .
C14 C15 H15 120.3 . .
C15 C16 C16 120.5(4) . 6
C15 C16 H16 119.7 . .
C16 C16 H16 119.7 6 .
O1 C17 H17A 109.5 . .
O1 C17 H17B 109.5 . .
H17A C17 H17B 109.5 . .
O1 C17 H17C 109.5 . .
H17A C17 H17C 109.5 . .
H17B C17 H17C 109.5 . .
C19 C18 O1 123.7(7) . .
C19 C18 C23 122.9(7) . .
O1 C18 C23 113.4(6) . .
C18 C19 C20 118.9(7) . .
C18 C19 H19 120.6 . .
C20 C19 H19 120.6 . .
C21 C20 C19 121.7(6) . .
C21 C20 H20 119.2 . .
C19 C20 H20 119.2 . .
C20 C21 C22 119.5(7) . .
C20 C21 H21 120.3 . .
C22 C21 H21 120.3 . .
C21 C22 C23 120.1(7) . .
C21 C22 C24 117.7(7) . .
C23 C22 C24 122.1(6) . .
O2 C23 C22 123.6(6) . .
O2 C23 C18 119.7(6) . .
C22 C23 C18 116.7(6) . .
O2 C23 Rb1 38.5(3) . .
C22 C23 Rb1 153.4(4) . .
C18 C23 Rb1 84.2(4) . .
N6 C24 C22 127.5(6) . .
N6 C24 H24 116.3 . .
C22 C24 H24 116.3 . .
C26 C25 C25 119.2(4) . 6
C26 C25 N6 124.3(6) . .
C25 C25 N6 116.5(3) 6 .
C27 C26 C25 121.1(6) . .
C27 C26 H26 119.4 . .
C25 C26 H26 119.4 . .
C26 C27 C27 119.6(4) . 6
C26 C27 H27 120.2 . .
C27 C27 H27 120.2 6 .
O3 C28 Rb1 37.7(7) . .
O3 C28 H28A 108.4 . .
Rb1 C28 H28A 81.0 . .
O3 C28 H28B 109.8 . .
Rb1 C28 H28B 96.2 . .
H28A C28 H28B 109.5 . .
O3 C28 H28C 110.2 . .
Rb1 C28 H28C 146.0 . .
H28A C28 H28C 109.5 . .
H28B C28 H28C 109.5 . .
C4 N1 C4 107.6(8) 6 .
C4 N1 Tb1 121.2(4) 6 .
C4 N1 Tb1 121.2(4) . .
C4 N1 Rb1 86.3(4) 6 1_455
C4 N1 Rb1 86.3(4) . 1_455
Tb1 N1 Rb1 124.8(3) . 1_455
C4 N2 C5 121.3(6) . .
C5 N3 C12 108.6(5) . .
C5 N3 Tb1 121.9(4) . .
C12 N3 Tb1 122.2(5) . .
C12 N4 C13 122.6(6) . .
C13 N5 C13 109.5(8) 6 .
C13 N5 Tb1 121.0(4) 6 .
C13 N5 Tb1 121.0(4) . .
C13 N5 Rb1 81.2(5) 6 .
C13 N5 Rb1 81.2(5) . .
Tb1 N5 Rb1 78.5(2) . .
C24 N6 C25 120.4(5) . .
C24 N6 Tb1 124.8(5) . .
C25 N6 Tb1 114.4(4) . .
C18 O1 C17 117.4(5) . .
C18 O1 Rb1 120.7(4) . .
C17 O1 Rb1 121.9(4) . .
C23 O2 Tb1 129.8(4) . .
C23 O2 Rb1 124.3(4) . .
Tb1 O2 Rb1 104.64(14) . .
O3 O3 C28 62.0(4) 6 .
O3 O3 Rb1 77.29(18) 6 .
C28 O3 Rb1 125.6(9) . .
O3 O3 H3A 49.0 6 .
C28 O3 H3A 110.8 . .
Rb1 O3 H3A 46.5 . .
O2 Rb1 O2 61.57(16) 6 .
O2 Rb1 O3 161.0(2) 6 6
O2 Rb1 O3 136.1(2) . 6
O2 Rb1 O3 136.1(2) 6 .
O2 Rb1 O3 161.0(2) . .
O3 Rb1 O3 25.4(4) 6 .
O2 Rb1 O1 55.06(13) 6 6
O2 Rb1 O1 115.90(13) . 6
O3 Rb1 O1 106.1(2) 6 6
O3 Rb1 O1 81.0(2) . 6
O2 Rb1 O1 115.90(13) 6 .
O2 Rb1 O1 55.06(13) . .
O3 Rb1 O1 81.0(2) 6 .
O3 Rb1 O1 106.1(2) . .
O1 Rb1 O1 160.9(2) 6 .
O2 Rb1 N1 101.48(16) 6 1_655
O2 Rb1 N1 101.48(16) . 1_655
O3 Rb1 N1 83.1(3) 6 1_655
O3 Rb1 N1 83.1(3) . 1_655
O1 Rb1 N1 99.21(10) 6 1_655
O1 Rb1 N1 99.21(10) . 1_655
O2 Rb1 C4 79.49(15) 6 6_655
O2 Rb1 C4 98.68(15) . 6_655
O3 Rb1 C4 101.0(3) 6 6_655
O3 Rb1 C4 92.8(3) . 6_655
O1 Rb1 C4 79.34(14) 6 6_655
O1 Rb1 C4 117.22(15) . 6_655
N1 Rb1 C4 23.74(13) 1_655 6_655
O2 Rb1 C4 98.68(15) 6 1_655
O2 Rb1 C4 79.49(15) . 1_655
O3 Rb1 C4 92.8(3) 6 1_655
O3 Rb1 C4 101.0(3) . 1_655
O1 Rb1 C4 117.22(15) 6 1_655
O1 Rb1 C4 79.35(14) . 1_655
N1 Rb1 C4 23.74(13) 1_655 1_655
C4 Rb1 C4 38.0(2) 6_655 1_655
O2 Rb1 N5 56.71(13) 6 .
O2 Rb1 N5 56.71(13) . .
O3 Rb1 N5 122.4(3) 6 .
O3 Rb1 N5 122.4(3) . .
O1 Rb1 N5 80.64(10) 6 .
O1 Rb1 N5 80.64(10) . .
N1 Rb1 N5 153.69(19) 1_655 .
C4 Rb1 N5 135.69(16) 6_655 .
C4 Rb1 N5 135.69(16) 1_655 .
O2 Rb1 C23 17.25(13) 6 6
O2 Rb1 C23 78.45(14) . 6
O3 Rb1 C23 145.2(2) 6 6
O3 Rb1 C23 119.8(2) . 6
O1 Rb1 C23 39.57(14) 6 6
O1 Rb1 C23 133.11(15) . 6
N1 Rb1 C23 95.30(15) 1_655 6
C4 Rb1 C23 71.70(16) 6_655 6
C4 Rb1 C23 99.57(15) 1_655 6
N5 Rb1 C23 67.70(13) . 6
O2 Rb1 C23 78.45(14) 6 .
O2 Rb1 C23 17.25(13) . .
O3 Rb1 C23 119.8(2) 6 .
O3 Rb1 C23 145.2(2) . .
O1 Rb1 C23 133.11(15) 6 .
O1 Rb1 C23 39.57(14) . .
N1 Rb1 C23 95.30(15) 1_655 .
C4 Rb1 C23 99.57(15) 6_655 .
C4 Rb1 C23 71.70(16) 1_655 .
N5 Rb1 C23 67.70(13) . .
C23 Rb1 C23 95.0(2) 6 .
O2 Rb1 H3A 148.7 6 .
O2 Rb1 H3A 148.7 . .
O3 Rb1 H3A 17.5 6 .
O3 Rb1 H3A 17.5 . .
O1 Rb1 H3A 95.4 6 .
O1 Rb1 H3A 95.4 . .
N1 Rb1 H3A 70.8 1_655 .
C4 Rb1 H3A 85.5 6_655 .
C4 Rb1 H3A 85.5 1_655 .
N5 Rb1 H3A 135.5 . .
C23 Rb1 H3A 131.5 6 .
C23 Rb1 H3A 131.5 . .
O2 Tb1 O2 77.7(2) . 6
O2 Tb1 N1 140.16(11) . .
O2 Tb1 N1 140.16(11) 6 .
O2 Tb1 N3 146.87(18) . 6
O2 Tb1 N3 80.10(17) 6 6
N1 Tb1 N3 69.31(17) . 6
O2 Tb1 N3 80.10(17) . .
O2 Tb1 N3 146.87(18) 6 .
N1 Tb1 N3 69.31(17) . .
N3 Tb1 N3 107.1(3) 6 .
O2 Tb1 N5 83.89(19) . .
O2 Tb1 N5 83.89(19) 6 .
N1 Tb1 N5 107.4(3) . .
N3 Tb1 N5 69.47(17) 6 .
N3 Tb1 N5 69.47(17) . .
O2 Tb1 N6 112.14(16) . 6
O2 Tb1 N6 72.88(17) 6 6
N1 Tb1 N6 79.0(2) . 6
N3 Tb1 N6 84.01(17) 6 6
N3 Tb1 N6 139.09(18) . 6
N5 Tb1 N6 147.42(11) . 6
O2 Tb1 N6 72.88(17) . .
O2 Tb1 N6 112.14(16) 6 .
N1 Tb1 N6 79.0(2) . .
N3 Tb1 N6 139.09(18) 6 .
N3 Tb1 N6 84.01(17) . .
N5 Tb1 N6 147.42(11) . .
N6 Tb1 N6 64.7(2) 6 .
O2 Tb1 Rb1 42.17(11) . .
O2 Tb1 Rb1 42.17(11) 6 .
N1 Tb1 Rb1 171.68(17) . .
N3 Tb1 Rb1 106.28(14) 6 .
N3 Tb1 Rb1 106.28(14) . .
N5 Tb1 Rb1 64.3(2) . .
N6 Tb1 Rb1 107.98(13) 6 .
N6 Tb1 Rb1 107.98(13) . .

loop_
_geom_bond_atom_site_label_1
_geom_bond_atom_site_label_2
_geom_bond_distance
_geom_bond_site_symmetry_2
C1 C2 1.371(9) .
C1 C1 1.398(12) 6
C1 H1 0.9300 .
C2 C3 1.368(9) .
C2 H2 0.9300 .
C3 C3 1.435(12) 6
C3 C4 1.473(9) .
C4 N2 1.336(7) .
C4 N1 1.369(8) .
C4 Rb1 3.394(6) 1_455
C5 N2 1.337(8) .
C5 N3 1.361(8) .
C5 C6 1.476(8) .
C6 C11 1.388(9) .
C6 C7 1.394(8) .
C7 C8 1.384(9) .
C7 H7 0.9300 .
C8 C9 1.386(10) .
C8 H8 0.9300 .
C9 C10 1.380(9) .
C9 H9 0.9300 .
C10 C11 1.390(8) .
C10 H10 0.9300 .
C11 C12 1.477(9) .
C12 N4 1.321(8) .
C12 N3 1.382(8) .
C13 N4 1.340(7) .
C13 N5 1.368(8) .
C13 C14 1.483(9) .
C13 Rb1 3.715(7) .
C14 C15 1.385(9) .
C14 C14 1.399(11) 6
C14 Rb1 3.697(7) .
C15 C16 1.365(9) .
C15 H15 0.9300 .
C16 C16 1.404(11) 6
C16 H16 0.9300 .
C17 O1 1.428(7) .
C17 H17A 0.9600 .
C17 H17B 0.9600 .
C17 H17C 0.9600 .
C18 C19 1.361(8) .
C18 O1 1.382(8) .
C18 C23 1.422(9) .
C19 C20 1.388(9) .
C19 H19 0.9300 .
C20 C21 1.378(9) .
C20 H20 0.9300 .
C21 C22 1.416(8) .
C21 H21 0.9300 .
C22 C23 1.418(9) .
C22 C24 1.433(9) .
C23 O2 1.320(6) .
C23 Rb1 3.677(7) .
C24 N6 1.315(7) .
C24 H24 0.9300 .
C25 C26 1.387(8) .
C25 C25 1.397(11) 6
C25 N6 1.427(7) .
C26 C27 1.378(9) .
C26 H26 0.9300 .
C27 C27 1.387(11) 6
C27 H27 0.9300 .
C28 O3 1.317(11) .
C28 Rb1 3.739(16) .
C28 H28A 0.9600 .
C28 H28B 0.9600 .
C28 H28C 0.9600 .
N1 C4 1.369(8) 6
N1 Tb1 2.442(9) .
N1 Rb1 3.194(8) 1_455
N3 Tb1 2.454(5) .
N5 C13 1.368(8) 6
N5 Tb1 2.462(7) .
N5 Rb1 3.669(9) .
N6 Tb1 2.497(5) .
O1 Rb1 2.910(4) .
O2 Tb1 2.257(4) .
O2 Rb1 2.768(4) .
O3 O3 1.238(17) 6
O3 Rb1 2.815(11) .
O3 H3A 0.9432 .
Rb1 O2 2.768(4) 6
Rb1 O3 2.815(11) 6
Rb1 O1 2.910(4) 6
Rb1 N1 3.194(8) 1_655
Rb1 C4 3.394(6) 6_655
Rb1 C4 3.394(6) 1_655
Rb1 C23 3.677(7) 6
Rb1 H3A 2.2714 .
Tb1 O2 2.257(4) 6
Tb1 N3 2.454(5) 6
Tb1 N6 2.497(5) 6
